data_2001234
loop_
_publ_author_name
'De Ridder, D. J. A.'
'Schenk, H.'
'D\"opp, D.'

_publ_contact_author
;
     Dr. Dirk J.A. De Ridder
     University of Bern
     Laboratory for chemical and mineralogical Crystallography
     Freiestrasse 3
     CH-3012 Bern
     SWITZERLAND
;
_publ_section_title
;
 Structure of
 6-<i>tert</i>-butyl-3,3-dimethyl-3<i>H</i>-indolium-1-oxide
;
_journal_issue 11
_journal_name_full 'Acta Crystallographica Section C'
_journal_page_first 1971
_journal_page_last 1973
_journal_paper_doi 10.1107/S0108270193004925
_journal_volume 49
_journal_year 1993
_chemical_formula_moiety 'C14 H19 N O'
_chemical_formula_sum 'C14 H19 N O'
_chemical_formula_weight 217.31
_chemical_name_systematic 6-tert-butyl-3,3-dimethyl-3H-indol-1-oxide
_space_group_IT_number 61
_symmetry_cell_setting orthorhombic
_symmetry_space_group_name_Hall '-P 2bc 2ac'
_symmetry_space_group_name_H-M 'P c a b'
_audit_creation_method from_xtal_archive_file_using_CIFIO
_cell_angle_alpha 90.00000
_cell_angle_beta 90.00000
_cell_angle_gamma 90.00000
_cell_formula_units_Z 8
_cell_length_a 10.974(2)
_cell_length_b 11.8920(10)
_cell_length_c 19.952(3)
_cell_measurement_reflns_used 23
_cell_measurement_temperature 293
_cell_measurement_theta_max 34.2
_cell_measurement_theta_min 25
_cell_volume 2603.8(7)
_computing_cell_refinement 'CELCON program comparable to xtal_LATCON'
_computing_data_collection 'Enraf-Nonius CAD-4 software'
_computing_data_reduction xtal_ADDREF_SORTRF
_computing_molecular_graphics PLUTO
_computing_publication_material xtal_BONDLA_CIFIO
_computing_structure_refinement xtal_CRYLSQ
_computing_structure_solution xtal_SIMPEL
_diffrn_ambient_temperature 293
_diffrn_measurement_device 'ENRAF NONIUS CAD-4'
_diffrn_measurement_method \q/2\q
_diffrn_radiation_monochromator graphite
_diffrn_radiation_source xray_tube
_diffrn_radiation_type 'Copper K\a'
_diffrn_radiation_wavelength 1.5418
_diffrn_reflns_av_sigmaI/netI 0
_diffrn_reflns_limit_h_max 13
_diffrn_reflns_limit_h_min 0
_diffrn_reflns_limit_k_max 14
_diffrn_reflns_limit_k_min 0
_diffrn_reflns_limit_l_max 25
_diffrn_reflns_limit_l_min 0
_diffrn_reflns_number 3126
_diffrn_reflns_reduction_process perpendicular_monochr_Lp
_diffrn_reflns_theta_max 74.49
_diffrn_reflns_theta_min 4.43
_diffrn_standards_decay_% <2
_diffrn_standards_interval_time 60
_diffrn_standards_number 2
_exptl_absorpt_correction_T_max 1.97
_exptl_absorpt_correction_T_min 0.48
_exptl_absorpt_correction_type empirical
_exptl_crystal_colour colourless
_exptl_crystal_density_diffrn 1.109
_exptl_crystal_description plate
_exptl_crystal_F_000 944
_exptl_crystal_size_max 0.30
_exptl_crystal_size_mid 0.25
_exptl_crystal_size_min 0.05
_refine_diff_density_max .244
_refine_diff_density_min -.242
_refine_ls_abs_structure_details none
_refine_ls_abs_structure_Flack 0
_refine_ls_extinction_coef 9E2(10)
_refine_ls_extinction_method Zachariasen
_refine_ls_goodness_of_fit_all .525
_refine_ls_goodness_of_fit_obs .525
_refine_ls_hydrogen_treatment 'H atoms refined with distances and angles restrained'
_refine_ls_matrix_type full
_refine_ls_number_constraints 0
_refine_ls_number_parameters 222
_refine_ls_number_reflns 685
_refine_ls_number_restraints 38
_refine_ls_R_factor_all .082
_refine_ls_R_factor_obs .082
_refine_ls_shift/esd_max .163
_refine_ls_shift/esd_mean .022
_refine_ls_structure_factor_coef F
_refine_ls_weighting_details 'w = 1/(2.66 + F~obs~ + 0.032F~obs~^2^)'
_refine_ls_weighting_scheme calc
_refine_ls_wR_factor_all .135
_refine_ls_wR_factor_obs .135
_reflns_number_observed 688
_reflns_number_total 3040
_reflns_observed_criterion I>2.5\s(I)
_cod_data_source_file sh1054.cif
_cod_data_source_block g26dop
_cod_depositor_comments
;
The following automatic conversions were performed:

'_refine_ls_weighting_scheme' value '1/(2.66 + F~obs~ +
0.032F~obs~^2^)' was changed to 'calc'. New tag
'_refine_ls_weighting_details' was created. The value of the new tag
was set to 'w = 1/(2.66 + F~obs~ + 0.032F~obs~^2^)'.

Automatic conversion script
Id: cif_fix_values 3143 2015-03-26 13:38:13Z robertas 
;
_cod_original_cell_volume 2603.6(6)
_cod_original_sg_symbol_H-M P~cab~
_cod_database_code 2001234

loop_
_symmetry_equiv_pos_as_xyz
+x,+y,+z
-x,1/2-y,1/2+z
1/2+x,-y,1/2-z
1/2-x,1/2+y,-z
-x,-y,-z
+x,1/2+y,1/2-z
1/2-x,+y,1/2+z
1/2+x,1/2-y,+z

loop_
_atom_site_aniso_label
_atom_site_aniso_U_11
_atom_site_aniso_U_22
_atom_site_aniso_U_33
_atom_site_aniso_U_12
_atom_site_aniso_U_13
_atom_site_aniso_U_23
O .066(5) .049(5) .106(7) -.017(5) -.020(6) .014(5)
N1 .047(6) .045(6) .053(7) -.005(5) -.012(5) -.003(6)
C2 .052(7) .100(10) .060(10) -.025(9) -.012(8) -.011(9)
C3 .051(6) .052(7) .053(8) .000(7) -.017(7) .007(8)
C4 .059(7) .042(7) .038(6) .003(6) .016(6) .016(6)
C5 .034(6) .056(8) .043(7) -.007(6) .007(6) .008(6)
C6 .045(6) .043(7) .056(7) -.003(6) -.003(7) -.005(6)
C7 .051(7) .037(8) .059(9) .015(6) .001(6) .007(7)
C8 .034(6) .042(7) .071(8) -.003(6) -.006(7) .010(6)
C9 .066(8) .049(7) .041(7) -.007(7) .002(6) -.008(7)
C10 .064(8) .080(10) .090(10) .002(9) -.030(10) .026(9)
C11 .061(8) .110(10) .044(8) -.030(10) .003(7) .002(9)
C12 .085(9) .070(10) .046(7) -.012(8) -.022(7) .019(8)
C13 .070(10) .14(2) .080(10) .010(10) .000(10) .020(10)
C14 .08(2) .34(4) .12(2) .12(2) .020(10) .08(2)
C15 .21(3) .14(2) .09(2) -.06(2) -.09(2) .01(2)

loop_
_atom_site_label
_atom_site_fract_x
_atom_site_fract_y
_atom_site_fract_z
_atom_site_U_iso_or_equiv
_atom_site_thermal_displace_type
_atom_site_calc_flag
_atom_site_calc_attached_atom
O .3992(8) 1.0046(8) .4232(5) .074(6) Uani ? ?
N1 .3557(8) .9105(9) .4453(6) .049(6) Uani ? ?
C2 .3850(10) .8560(10) .4983(7) .071(9) Uani ? ?
C3 .3140(10) .7490(10) .5082(6) .052(7) Uani ? ?
C4 .1460(10) .6800(10) .4199(6) .046(7) Uani ? ?
C5 .0832(9) .7140(10) .3620(6) .044(7) Uani ? ?
C6 .1060(10) .8160(10) .3293(6) .048(7) Uani ? ?
C7 .1990(10) .8890(10) .3552(7) .049(8) Uani ? ?
C8 .2581(9) .8536(9) .4115(6) .049(7) Uani ? ?
C9 .2350(10) .7560(10) .4465(5) .052(7) Uani ? ?
C10 .3960(10) .6420(10) .5098(8) .080(10) Uani ? ?
C11 .2360(10) .754(2) .5714(6) .073(9) Uani ? ?
C12 .0310(10) .8520(10) .2678(7) .068(9) Uani ? ?
C13 .103(2) .930(2) .2212(9) .100(10) Uani ? ?
C14 -.082(2) .921(3) .2930(10) .18(3) Uani ? ?
C15 -.010(3) .749(2) .2270(10) .15(2) Uani ? ?
H2 .440(6) .889(4) .539(2) .02(2) Uiso calc C2
H4 .127(9) .599(6) .443(4) .10(5) Uiso calc C4
H5 .017(8) .656(5) .342(3) .07(4) Uiso calc C5
H7 .215(7) .970(5) .332(4) .08(4) Uiso calc C7
H101 .445(7) .635(5) .463(3) .13(7) Uiso calc C10
H102 .456(8) .62(2) .551(3) .15(7) Uiso calc C10
H103 .329(8) .575(7) .513(5) .08(4) Uiso calc C10
H111 .295(3) .771(8) .614(2) .16(7) Uiso calc C11
H112 .19(2) .832(7) .559(8) .20(10) Uiso calc C11
H113 .184(8) .675(5) .581(4) .05(3) Uiso calc C11
H131 .113(8) 1.012(4) .245(3) .20(10) Uiso calc C13
H132 .193(6) .889(8) .219(7) .09(4) Uiso calc C13
H133 .070(10) .941(7) .171(4) .12(6) Uiso calc C13
H141 -.122(7) .877(6) .336(4) .15(7) Uiso calc C14
H142 -.010(10) .970(10) .311(6) .15(8) Uiso calc C14
H143 -.150(10) .92(2) .252(5) .19(9) Uiso calc C14
H151 .066(5) .690(5) .223(4) .20(10) Uiso calc C15
H152 -.080(9) .710(10) .259(7) .14(8) Uiso calc C15
H153 -.030(10) .780(10) .177(3) .10(5) Uiso calc C15

loop_
_atom_type_symbol
_atom_type_scat_dispersion_real
_atom_type_scat_dispersion_imag
_atom_type_scat_source
C .017 .009 'IntTabIV, Tables 2.2B and 2.3.1'
H 0 0 'IntTabIV, Tables 2.2B and 2.3.1'
N .029 .018 'IntTabIV, Tables 2.2B and 2.3.1'
O .047 .032 'IntTabIV, Tables 2.2B and 2.3.1'

loop_
_geom_angle_atom_site_label_1
_geom_angle_atom_site_label_2
_geom_angle_atom_site_label_3
_geom_angle_site_symmetry_1
_geom_angle_site_symmetry_2
_geom_angle_site_symmetry_3
_geom_angle
_geom_angle_publ_flag
C2 N1 O . . . 129.0(10) yes
C2 N1 C8 . . . 110.0(10) yes
O N1 C8 . . . 122.0(10) yes
H2 C2 N1 . . . 125(3) ?
H2 C2 C3 . . . 120(3) ?
N1 C2 C3 . . . 114.0(10) yes
C9 C3 C2 . . . 98.0(10) yes
C9 C3 C11 . . . 111.0(10) yes
C9 C3 C10 . . . 113.0(10) yes
C2 C3 C11 . . . 111.0(10) yes
C2 C3 C10 . . . 113.0(10) yes
C11 C3 C10 . . . 110.0(10) yes
H4 C4 C5 . . . 120(5) ?
H4 C4 C9 . . . 122(5) ?
C5 C4 C9 . . . 117.0(10) yes
H5 C5 C6 . . . 120(3) ?
H5 C5 C4 . . . 117(3) ?
C6 C5 C4 . . . 123.0(10) yes
C5 C6 C7 . . . 119.0(10) yes
C5 C6 C12 . . . 121.0(10) yes
C7 C6 C12 . . . 120.0(10) yes
H7 C7 C8 . . . 123(4) ?
H7 C7 C6 . . . 120(4) ?
C8 C7 C6 . . . 117.0(10) yes
C7 C8 C9 . . . 126.0(10) yes
C7 C8 N1 . . . 127.0(10) yes
C9 C8 N1 . . . 107.0(10) yes
C8 C9 C4 . . . 118.0(10) yes
C8 C9 C3 . . . 111.0(10) yes
C4 C9 C3 . . . 131.0(10) yes
H101 C10 H103 . . . 109(7) ?
H101 C10 H102 . . . 109(6) ?
H101 C10 C3 . . . 109(4) ?
H103 C10 H102 . . . 101(10) ?
H103 C10 C3 . . . 102(5) ?
H102 C10 C3 . . . 125(8) ?
H111 C11 H112 . . . 109(10) ?
H111 C11 H113 . . . 109(6) ?
H111 C11 C3 . . . 109(2) ?
H112 C11 H113 . . . 119(9) ?
H112 C11 C3 . . . 97(9) ?
H113 C11 C3 . . . 113(5) ?
C13 C12 C6 . . . 112.0(10) ?
C13 C12 C15 . . . 108.0(10) ?
C13 C12 C14 . . . 107(2) ?
C6 C12 C15 . . . 111.0(10) ?
C6 C12 C14 . . . 108.0(10) ?
C15 C12 C14 . . . 111(2) ?
H131 C13 H133 . . . 109(6) ?
H131 C13 H132 . . . 109(7) ?
H131 C13 C12 . . . 109(4) ?
H133 C13 H132 . . . 111(10) ?
H133 C13 C12 . . . 116(7) ?
H132 C13 C12 . . . 102(6) ?
H143 C14 H141 . . . 109(8) ?
H143 C14 H142 . . . 138(12) ?
H143 C14 C12 . . . 105(7) ?
H141 C14 H142 . . . 109(8) ?
H141 C14 C12 . . . 109(5) ?
H142 C14 C12 . . . 77(8) ?
H151 C15 H153 . . . 109(8) ?
H151 C15 H152 . . . 109(7) ?
H151 C15 C12 . . . 109(4) ?
H153 C15 H152 . . . 124(9) ?
H153 C15 C12 . . . 103(6) ?
H152 C15 C12 . . . 101(7) ?

loop_
_geom_bond_atom_site_label_1
_geom_bond_atom_site_label_2
_geom_bond_site_symmetry_1
_geom_bond_site_symmetry_2
_geom_bond_distance
_geom_bond_publ_flag
O N1 . . 1.290(10) yes
N1 C2 . . 1.28(2) yes
N1 C8 . . 1.440(10) yes
C2 H2 . . 1.08(5) ?
C2 C3 . . 1.50(2) yes
C3 C9 . . 1.50(2) yes
C3 C11 . . 1.53(2) yes
C3 C10 . . 1.56(2) yes
C4 H4 . . 1.09(7) ?
C4 C5 . . 1.41(2) yes
C4 C9 . . 1.43(2) yes
C5 H5 . . 1.09(7) ?
C5 C6 . . 1.40(2) yes
C6 C7 . . 1.43(2) yes
C6 C12 . . 1.54(2) yes
C7 H7 . . 1.08(7) ?
C7 C8 . . 1.36(2) yes
C8 C9 . . 1.37(2) yes
C10 H101 . . 1.08(7) ?
C10 H103 . . 1.08(9) ?
C10 H102 . . 1.08(9) ?
C11 H111 . . 1.09(4) ?
C11 H112 . . 1.10(10) ?
C11 H113 . . 1.12(7) ?
C12 C13 . . 1.53(2) yes
C12 C15 . . 1.55(3) yes
C12 C14 . . 1.56(3) yes
C13 H131 . . 1.08(6) ?
C13 H133 . . 1.09(9) ?
C13 H132 . . 1.10(7) ?
C14 H143 . . 1.10(10) ?
C14 H141 . . 1.09(8) ?
C14 H142 . . 1.1(2) ?
C15 H151 . . 1.08(7) ?
C15 H153 . . 1.09(8) ?
C15 H152 . . 1.10(10) ?

loop_
_geom_contact_atom_site_label_1
_geom_contact_atom_site_label_2
_geom_contact_distance
_geom_contact_site_symmetry_1
_geom_contact_site_symmetry_2
_geom_contact_publ_flag
H102 H103 1.70(10) . . ?
C12 H142 1.7(2) . . ?
H101 H103 1.80(10) . . ?
H101 H102 1.76(9) . . ?
H151 H153 1.80(10) . . ?
H141 H143 1.80(10) . . ?
H131 H133 1.80(10) . . ?
H141 H142 1.8(2) . . ?
H151 H152 1.80(10) . . ?
H111 H112 1.8(2) . . ?
H131 H132 1.80(10) . . ?
H111 H113 1.80(10) . . ?
H132 H133 1.8(2) . . ?
H131 H142 1.9(2) . . ?
H112 H113 1.90(10) . . ?
H152 H153 1.9(2) . . ?
C3 H112 2.0(2) . . ?
H142 H143 2.0(2) . . ?
C12 H152 2.10(10) . . ?
H5 H152 2.10(10) . . ?
C12 H132 2.07(8) . . ?
C3 H103 2.07(8) . . ?
C12 H153 2.08(8) . . ?
N1 H2 2.10(5) . . ?
C12 H143 2.10(10) . . ?
H7 H131 2.10(10) . . ?
C4 H5 2.13(8) . . ?
H133 H153 2.1(2) . . ?
C3 H111 2.14(4) . . ?
C12 H131 2.15(6) . . ?
C8 H7 2.15(7) . . ?
C12 H151 2.16(6) . . ?
C6 H5 2.16(6) . . ?
C3 H101 2.16(7) . . ?
C5 H4 2.17(8) . . ?
C12 H141 2.17(8) . . ?
C6 H7 2.18(7) . . ?
C13 H142 2.20(10) . . ?
C3 H113 2.22(8) . . ?
C9 H4 2.22(8) . . ?
C2 C8 2.22(2) . . ?
O H113 2.22(7) . 4_556 ?
C12 H133 2.24(8) . . ?
C6 H142 2.2(2) . . ?
C3 H2 2.25(5) . . ?
N1 C9 2.26(2) . . ?
C2 C9 2.27(2) . . ?
H131 H151 2.28(8) . 6 ?
O H2 2.30(6) . 5_676 ?
O C2 2.32(2) . . ?
N1 C3 2.34(2) . . ?
C3 H102 2.30(10) . . ?
C3 C8 2.38(2) . . ?
C6 C8 2.38(2) . . ?
O C8 2.380(10) . . ?
C4 C8 2.40(2) . . ?
H103 H113 2.40(10) . . ?
C13 H153 2.40(10) . . ?
C5 C9 2.43(2) . . ?
C5 C7 2.44(2) . . ?
C7 C9 2.44(2) . . ?
H4 H5 2.40(10) . . ?
H7 H142 2.4(2) . . ?
H5 H151 2.50(10) . . ?
H7 H132 2.50(10) . . ?
C4 C6 2.46(2) . . ?
C9 H112 2.5(2) . . ?
C13 C14 2.49(3) . . ?
C13 C15 2.49(3) . . ?
C9 C11 2.49(2) . . ?
C2 C11 2.50(2) . . ?
N1 C7 2.50(2) . . ?
C6 C14 2.51(3) . . ?
C2 H112 2.5(2) . . ?
H141 H152 2.50(10) . . ?
C10 C11 2.52(2) . . ?
H111 H132 2.50(10) . 7 ?
C6 C15 2.54(3) . . ?
C6 H132 2.50(10) . . ?
C6 C13 2.55(2) . . ?
H143 H153 2.6(2) . . ?
C2 C10 2.56(2) . . ?
C9 C10 2.56(2) . . ?
C14 H152 2.60(10) . . ?
C5 C12 2.56(2) . . ?
C14 C15 2.56(4) . . ?
C15 H5 2.56(7) . . ?
H143 H152 2.6(2) . . ?
C15 H143 2.6(2) . . ?
C7 C12 2.58(2) . . ?
C14 H131 2.58(9) . . ?
C13 H7 2.58(8) . . ?
H102 H112 2.6(2) . 8_565 ?
C7 H142 2.6(2) . . ?
H2 H111 2.60(8) . . ?
C6 H141 2.60(7) . . ?
H5 H133 2.60(10) . 6_545 ?
H113 H153 2.60(10) . 2_565 ?
H7 H143 2.60(10) . 3_575 ?
H2 H4 2.63(9) . 4_556 ?
C6 H151 2.63(8) . . ?
H4 H103 2.60(10) . . ?
C11 H103 2.64(9) . . ?
H5 H131 2.65(9) . 6_545 ?
H101 H141 2.70(10) . 8_565 ?
C3 C4 2.67(2) . . ?
C15 H133 2.70(10) . . ?
O H133 2.70(10) . 3_575 ?
C7 H132 2.70(10) . . ?
C2 H111 2.71(5) . . ?
H2 H133 2.71(8) . 7 ?
C5 C8 2.72(2) . . ?
C5 H152 2.70(10) . . ?
O H2 2.72(5) . . ?
C9 H103 2.73(9) . . ?
C9 H101 2.73(8) . . ?
H132 H151 2.70(10) . . ?
O H7 2.75(8) . . ?
C10 H113 2.75(9) . . ?
C6 H152 2.80(10) . . ?
C12 H5 2.77(6) . . ?
C12 H7 2.77(8) . . ?
H131 H143 2.8(2) . 3_575 ?
H111 H133 2.80(10) . 7 ?
C15 H132 2.78(8) . . ?
C2 H101 2.79(6) . . ?
C5 H151 2.79(9) . . ?
C13 H143 2.80(10) . . ?
H142 H151 2.8(2) . 6 ?
C7 H131 2.80(6) . . ?
C10 H111 2.81(6) . . ?
H2 H4 2.80(10) . 8_565 ?
O H4 2.81(9) . 8_565 ?
O H5 2.82(7) . 8_565 ?
H102 H111 2.80(10) . . ?
N1 H7 2.83(8) . . ?
H111 H151 2.83(9) . 7 ?
C11 H2 2.83(6) . . ?
C6 C9 2.83(2) . . ?
N1 H5 2.83(8) . 8_565 ?
H133 H143 2.8(2) . . ?
H132 H153 2.80(10) . . ?
H111 H153 2.90(10) . 7 ?
C4 C7 2.85(2) . . ?
C6 H131 2.87(5) . . ?
C13 H151 2.88(6) . . ?
H132 H152 2.90(10) . 8_565 ?
C14 H153 2.89(9) . . ?
H2 H112 2.9(2) . . ?
C9 H113 2.90(9) . . ?
H2 H113 2.90(10) . 8_565 ?
H133 H142 2.90(10) . . ?
C7 C13 2.91(2) . . ?
O H4 2.91(8) . 4_556 ?
C5 C15 2.92(2) . . ?
C11 H102 2.90(10) . . ?
O C7 2.930(10) . . ?
C2 H4 2.90(10) . 8_565 ?
C15 H141 2.93(8) . . ?
O H103 2.94(9) . 4_556 ?
C14 H133 2.90(10) . . ?
H132 H143 2.9(2) . 3_575 ?
N1 H103 2.94(9) . 4_556 ?
H4 H113 3.00(10) . . ?
N1 H4 3.00(10) . 8_565 ?
H132 H142 3.0(2) . . ?
C4 H103 3.00(9) . . ?
C3 H4 3.01(9) . . ?
C5 H141 3.01(7) . . ?
H4 H133 3.00(10) . 6_545 ?
C10 H2 3.03(5) . . ?
H131 H143 3.0(2) . . ?
H5 H141 3.00(10) . . ?
C8 H112 3.1(2) . . ?
C13 H111 3.07(7) . 7_554 ?
N1 H112 3.1(2) . . ?
C5 H101 3.10(7) . 8_465 ?
C2 H102 3.1(2) . . ?
H103 H111 3.10(10) . . ?
C13 H5 3.11(6) . 6 ?
H102 H113 3.10(10) . . ?
C2 H4 3.12(7) . 4_556 ?
C4 H141 3.13(8) . 8_565 ?
C15 H142 3.1(2) . . ?
C9 H141 3.14(8) . 8_565 ?
C11 H153 3.10(10) . 2_565 ?
H133 H151 3.20(10) . . ?
C8 H5 3.17(8) . 8_565 ?
N1 H4 3.17(8) . 4_556 ?
C15 H131 3.17(7) . 6_545 ?
H2 H153 3.18(9) . 7 ?
C8 H103 3.19(9) . 4_556 ?
H7 H113 3.20(10) . 4_556 ?
H131 H152 3.20(10) . 6 ?
H2 H102 3.2(2) . . ?
N1 H113 3.22(7) . 4_556 ?
C4 H101 3.23(7) . 8_465 ?
H103 H112 3.20(10) . 4_546 ?
H101 H102 3.2(2) . 5_666 ?
C5 H131 3.24(6) . 6_545 ?
C4 H113 3.24(9) . . ?
H112 H153 3.2(2) . 2_565 ?
H111 H153 3.30(10) . 2_565 ?
C8 H2 3.26(5) . . ?
C6 H101 3.26(7) . 8_465 ?
C15 H111 3.27(5) . 7_554 ?
C10 H4 3.30(10) . . ?
H7 H151 3.28(9) . 6 ?
H102 H153 3.3(2) . 7 ?
H101 H112 3.3(2) . 8_565 ?
O C2 3.29(2) . 5_676 ?
N1 H2 3.29(6) . 5_676 ?
C2 C4 3.30(2) . 8_565 ?
C4 C11 3.30(2) . . ?
H142 H152 3.3(2) . 6 ?
C9 H2 3.30(5) . . ?
C4 C10 3.31(2) . . ?
O H153 3.30(10) . 3_575 ?
C13 H151 3.31(6) . 6 ?
C5 H133 3.32(9) . 6_545 ?
O C11 3.32(2) . 4_556 ?
C7 H152 3.30(10) . 8_565 ?
H102 H142 3.3(2) . 4_546 ?
C13 H143 3.30(10) . 3_575 ?
C4 H112 3.3(2) . . ?
C7 C14 3.34(3) . . ?
H142 H152 3.3(2) . . ?
H2 H2 3.34(7) . 5_676 ?
C5 C14 3.34(3) . . ?
H101 H142 3.30(10) . 8_565 ?
C10 H112 3.3(2) . 8_565 ?
N1 C5 3.350(10) . 8_565 ?
C13 H152 3.40(10) . . ?
C5 H142 3.4(2) . . ?
C14 H132 3.36(9) . 3_475 ?
C10 H112 3.40(10) . . ?
H2 H101 3.37(8) . . ?
H7 H103 3.40(10) . 4_556 ?
C14 H132 3.37(8) . . ?
C11 H4 3.38(8) . . ?
C4 H2 3.38(5) . 8_465 ?
C15 H142 3.4(2) . 6_545 ?
C6 H153 3.39(8) . . ?
H131 H153 3.40(10) . . ?
N1 C11 3.39(2) . . ?
C14 H7 3.39(8) . . ?
C6 H143 3.40(10) . . ?
C8 H141 3.40(8) . 8_565 ?
C9 H5 3.40(8) . . ?
C2 H103 3.40(8) . . ?
N1 C4 3.410(10) . 8_565 ?
C8 H4 3.41(8) . . ?
C8 C11 3.41(2) . . ?
C9 H111 3.41(4) . . ?
C5 H7 3.42(7) . . ?
C13 H141 3.42(8) . . ?
C9 H7 3.42(7) . . ?
C15 H131 3.42(6) . . ?
C4 H101 3.43(8) . . ?
C7 H5 3.43(7) . . ?
N1 H101 3.43(6) . . ?
C11 H102 3.40(10) . 8_465 ?
C6 H4 3.44(8) . . ?
C11 H132 3.40(10) . 7 ?
C11 H101 3.45(7) . . ?
C2 H5 3.45(7) . 8_565 ?
C5 H141 3.46(7) . 8_565 ?
C7 H103 3.50(10) . 4_556 ?
C9 H101 3.46(8) . 8_465 ?
H7 H152 3.50(10) . 8_565 ?
C8 H101 3.46(7) . . ?
C14 H5 3.47(7) . . ?
C14 H101 3.47(6) . 8_465 ?
N1 C10 3.47(2) . . ?
C14 H151 3.47(7) . . ?
H143 H151 3.50(10) . 8_465 ?
H142 H153 3.5(2) . . ?
H7 H102 3.50(10) . 4_556 ?
C4 H133 3.48(9) . 6_545 ?
C10 H141 3.49(8) . 8_565 ?
O C9 3.49(2) . . ?
O C4 3.490(10) . 8_565 ?
C2 H113 3.49(8) . . ?
H4 H141 3.50(10) . 8_565 ?
H141 H153 3.50(10) . . ?
O C5 3.510(10) . 8_565 ?
C2 H103 3.52(9) . 4_556 ?
C6 H133 3.52(8) . . ?
H131 H141 3.50(10) . . ?
C8 C10 3.53(2) . . ?
C2 C7 3.53(2) . . ?
H4 H101 3.50(10) . . ?
C14 H131 3.53(9) . 3_475 ?
C7 H101 3.54(7) . 8_465 ?
H112 H132 3.5(2) . 7 ?
H102 H103 3.5(2) . 5_666 ?
C7 H141 3.54(7) . . ?
C7 H5 3.54(9) . 8_565 ?
H102 H113 3.5(2) . 8_565 ?
H102 H151 3.50(10) . 7 ?
H103 H112 3.60(10) . . ?
C7 H143 3.60(10) . 3_575 ?
H101 H103 3.60(10) . 5_666 ?
H113 H133 3.60(10) . 2_565 ?
H5 H101 3.56(9) . 8_465 ?
H143 H152 3.6(2) . 6 ?
C9 H102 3.60(10) . . ?
C2 C5 3.58(2) . 8_565 ?
H131 H141 3.60(10) . 3_575 ?
C8 H101 3.59(8) . 8_465 ?
C15 H113 3.59(9) . 2_564 ?
C14 H7 3.60(8) . 3_475 ?
O C3 3.61(2) . . ?
C14 H151 3.61(7) . 6 ?
C8 H152 3.60(10) . 8_565 ?
N1 C4 3.610(10) . . ?
H133 H152 3.6(2) . . ?
H103 H141 3.60(10) . 8_565 ?
H132 H141 3.60(10) . 3_575 ?
H113 H143 3.60(10) . 2_565 ?
H7 H133 3.60(10) . . ?
H102 H102 3.6(2) . 5_666 ?
H143 H151 3.6(2) . . ?
C2 H133 3.63(8) . 7 ?
C14 H152 3.60(10) . 6 ?
H133 H151 3.60(10) . 6 ?
O H143 3.60(10) . 3_575 ?
C15 H132 3.65(8) . 8_465 ?
C2 H2 3.67(5) . 5_676 ?
C2 H113 3.69(9) . 8_565 ?
C4 H2 3.69(5) . 4_546 ?
C11 H133 3.70(10) . 7 ?
C2 C4 3.69(2) . . ?
C3 C7 3.70(2) . . ?
C13 H2 3.70(5) . 7_554 ?
C10 H102 3.7(2) . 5_666 ?
N1 H133 3.70(10) . 3_575 ?
C5 H132 3.70(10) . . ?
C11 H2 3.72(6) . 8_465 ?
O C13 3.73(2) . 3_575 ?
C7 H102 3.70(10) . 4_556 ?
C6 H152 3.70(10) . 8_565 ?
C12 H111 3.74(5) . 7_554 ?
C7 H141 3.75(8) . 8_565 ?
N1 C6 3.760(10) . . ?
C10 H101 3.77(7) . 5_666 ?
C5 C13 3.77(2) . 6_545 ?
C6 H141 3.77(7) . 8_565 ?
O O 3.780(10) . 5_676 ?
C8 H142 3.80(10) . . ?
C5 C8 3.790(10) . 8_465 ?
O C4 3.800(10) . 4_556 ?
C8 C12 3.80(2) . . ?
C11 H151 3.81(8) . 7 ?
C8 H5 3.81(7) . . ?
C5 C13 3.81(2) . . ?
N1 H111 3.82(6) . . ?
C3 H141 3.82(8) . 8_565 ?
C7 C15 3.82(3) . . ?
C7 H151 3.83(7) . . ?
C13 H4 3.85(8) . 6 ?
C11 H153 3.80(10) . 7 ?
C15 H111 3.85(5) . 2_564 ?
C7 H113 3.86(7) . 4_556 ?
O C10 3.86(2) . 4_556 ?
C4 H131 3.87(6) . 6_545 ?
C4 C12 3.87(2) . . ?
C15 H102 3.90(10) . 7_554 ?
C9 H5 3.88(8) . 8_565 ?
C8 H113 3.88(7) . 4_556 ?
C3 C5 3.88(2) . . ?
O H111 3.88(8) . 4_556 ?
O N1 3.890(10) . 5_676 ?
C13 C14 3.90(3) . 3_575 ?
C4 C10 3.90(2) . 8_465 ?
C6 H131 3.91(5) . 6_545 ?
C8 H132 3.90(10) . . ?
C11 H7 3.92(7) . 4_546 ?
C4 H7 3.93(7) . . ?
C13 H152 3.90(10) . 6 ?
C9 H103 3.94(8) . 4_556 ?
C10 H7 3.94(8) . 4_546 ?
C7 H4 3.94(7) . . ?
C13 H152 3.90(10) . 8_565 ?
C8 H103 3.95(9) . . ?
C13 H141 3.96(8) . 3_575 ?
C11 C15 3.97(3) . 2_565 ?
C5 H153 3.97(7) . . ?
O C3 3.97(2) . 4_556 ?
C5 C10 3.98(2) . 8_465 ?
C15 H112 4.0(2) . 2_564 ?
C9 H102 4.00(10) . 8_465 ?
C2 H153 3.99(8) . 7 ?
N1 C10 4.00(2) . 4_556 ?
C10 H103 4.00(9) . 5_666 ?
C14 C15 4.00(5) . 6 ?
C7 H133 4.00(9) . . ?
C10 H153 4.01(8) . 7 ?
C8 H102 4.0(2) . 4_556 ?
C12 H101 4.01(6) . 8_465 ?
C14 H5 4.02(7) . 6 ?
C4 H151 4.03(9) . . ?
C5 H143 4.00(10) . 8_565 ?
C10 H112 4.00(10) . 4_546 ?
C2 H7 4.04(8) . . ?
C11 C13 4.05(2) . 7 ?
C4 C14 4.09(3) . 8_565 ?
C10 C10 4.10(2) . 5_666 ?
C9 C10 4.12(2) . 8_465 ?
C10 C11 4.12(2) . 8_565 ?
C13 C15 4.12(3) . 6 ?
C4 C13 4.13(2) . 6_545 ?
C8 C10 4.13(2) . 4_556 ?
N1 C2 4.13(2) . 5_676 ?
C3 C4 4.14(2) . 8_565 ?
N1 C5 4.140(10) . . ?
C7 C10 4.17(2) . 4_556 ?
C3 C5 4.18(2) . 8_565 ?
C5 C9 4.19(2) . 8_465 ?
N1 C4 4.19(2) . 4_556 ?
C2 C9 4.20(2) . 8_565 ?
C2 C4 4.21(2) . 4_556 ?
N1 C11 4.22(2) . 4_556 ?
C9 C14 4.22(3) . 8_565 ?
O C9 4.230(10) . 4_556 ?
C5 C14 4.24(3) . 8_565 ?
C8 C13 4.26(2) . . ?
C2 C2 4.26(2) . 5_676 ?
C4 C8 4.280(10) . 8_465 ?
C4 C15 4.30(2) . . ?
O C15 4.31(3) . 3_575 ?
C6 C10 4.31(2) . 8_465 ?
C3 C6 4.31(2) . . ?
C11 C15 4.31(3) . 7 ?
C2 C11 4.32(2) . 8_565 ?
O C6 4.350(10) . . ?
C9 C12 4.37(2) . . ?
C8 C14 4.39(3) . 8_565 ?
C10 C14 4.39(3) . 8_565 ?
C5 C7 4.40(2) . 8_465 ?
C7 C15 4.42(3) . 8_565 ?
C8 C10 4.43(2) . 8_465 ?

loop_
_geom_torsion_atom_site_label_1
_geom_torsion_atom_site_label_2
_geom_torsion_atom_site_label_3
_geom_torsion_atom_site_label_4
_geom_torsion_site_symmetry_1
_geom_torsion_site_symmetry_2
_geom_torsion_site_symmetry_3
_geom_torsion_site_symmetry_4
_geom_torsion
_geom_torsion_publ_flag
O N1 C2 C3 . . . . 180.0(10) ?
O N1 C2 H2 . . . . 13(4) ?
C8 N1 C2 C3 . . . . 2(2) ?
C8 N1 C2 H2 . . . . -165(4) ?
O N1 C8 C7 . . . . -1(2) ?
O N1 C8 C9 . . . . 179.0(10) ?
C2 N1 C8 C7 . . . . 177.0(10) ?
C2 N1 C8 C9 . . . . -3.0(10) ?
N1 C2 C3 C9 . . . . .0(10) ?
N1 C2 C3 C10 . . . . 120.0(10) ?
N1 C2 C3 C11 . . . . -116.0(10) ?
H2 C2 C3 C9 . . . . 168(4) ?
H2 C2 C3 C10 . . . . -73(4) ?
H2 C2 C3 C11 . . . . 52(4) ?
C2 C3 C9 C4 . . . . 177.0(10) ?
C2 C3 C9 C8 . . . . -2.0(10) ?
C10 C3 C9 C4 . . . . 58(2) ?
C10 C3 C9 C8 . . . . -122.0(10) ?
C11 C3 C9 C4 . . . . -66(2) ?
C11 C3 C9 C8 . . . . 114.0(10) ?
C2 C3 C10 H101 . . . . -60(4) ?
C2 C3 C10 H102 . . . . 72(8) ?
C2 C3 C10 H103 . . . . -175(6) ?
C9 C3 C10 H101 . . . . 51(4) ?
C9 C3 C10 H102 . . . . -178(8) ?
C9 C3 C10 H103 . . . . -65(6) ?
C11 C3 C10 H101 . . . . 175(4) ?
C11 C3 C10 H102 . . . . -53(8) ?
C11 C3 C10 H103 . . . . 60(6) ?
C2 C3 C11 H111 . . . . -57(6) ?
C2 C3 C11 H112 . . . . 56(8) ?
C2 C3 C11 H113 . . . . -179(5) ?
C9 C3 C11 H111 . . . . -165(6) ?
C9 C3 C11 H112 . . . . -52(8) ?
C9 C3 C11 H113 . . . . 74(5) ?
C10 C3 C11 H111 . . . . 69(6) ?
C10 C3 C11 H112 . . . . -178(8) ?
C10 C3 C11 H113 . . . . -52(5) ?
C9 C4 C5 C6 . . . . 1(2) ?
C9 C4 C5 H5 . . . . 179(5) ?
H4 C4 C5 C6 . . . . -178(6) ?
H4 C4 C5 H5 . . . . 0(7) ?
C5 C4 C9 C3 . . . . 177.0(10) ?
C5 C4 C9 C8 . . . . -4(2) ?
H4 C4 C9 C3 . . . . -3(6) ?
H4 C4 C9 C8 . . . . 176(6) ?
C4 C5 C6 C7 . . . . 0(2) ?
C4 C5 C6 C12 . . . . -177.0(10) ?
H5 C5 C6 C7 . . . . -176(5) ?
H5 C5 C6 C12 . . . . 5(5) ?
C5 C6 C7 C8 . . . . 0(2) ?
C5 C6 C7 H7 . . . . -177(5) ?
C12 C6 C7 C8 . . . . 177.0(10) ?
C12 C6 C7 H7 . . . . 1(5) ?
C5 C6 C12 C13 . . . . -152.0(10) ?
C5 C6 C12 C14 . . . . 90(2) ?
C5 C6 C12 C15 . . . . -32(2) ?
C7 C6 C12 C13 . . . . 29(2) ?
C7 C6 C12 C14 . . . . -88(2) ?
C7 C6 C12 C15 . . . . 150.0(10) ?
C6 C7 C8 N1 . . . . 178.0(10) ?
C6 C7 C8 C9 . . . . -2(2) ?
H7 C7 C8 N1 . . . . -6(5) ?
H7 C7 C8 C9 . . . . 174(5) ?
N1 C8 C9 C3 . . . . 3.0(10) ?
N1 C8 C9 C4 . . . . -176.0(10) ?
C7 C8 C9 C3 . . . . -177.0(10) ?
C7 C8 C9 C4 . . . . 4(2) ?
C6 C12 C13 H131 . . . . -72(5) ?
C6 C12 C13 H132 . . . . 43(7) ?
C6 C12 C13 H133 . . . . 164(6) ?
C14 C12 C13 H131 . . . . 46(5) ?
C14 C12 C13 H132 . . . . 162(7) ?
C14 C12 C13 H133 . . . . -77(7) ?
C15 C12 C13 H131 . . . . 166(5) ?
C15 C12 C13 H132 . . . . -79(7) ?
C15 C12 C13 H133 . . . . 42(7) ?
C6 C12 C14 H141 . . . . -45(5) ?
C6 C12 C14 H142 . . . . 61(7) ?
C6 C12 C14 H143 . . . . -162(9) ?
C13 C12 C14 H141 . . . . -165(5) ?
C13 C12 C14 H142 . . . . -59(7) ?
C13 C12 C14 H143 . . . . 78(9) ?
C15 C12 C14 H141 . . . . 77(5) ?
C15 C12 C14 H142 . . . . -177(7) ?
C15 C12 C14 H143 . . . . -40(9) ?
C6 C12 C15 H151 . . . . -42(5) ?
C6 C12 C15 H152 . . . . 73(6) ?
C6 C12 C15 H153 . . . . -158(6) ?
C13 C12 C15 H151 . . . . 81(5) ?
C13 C12 C15 H152 . . . . -165(6) ?
C13 C12 C15 H153 . . . . -35(6) ?
C14 C12 C15 H151 . . . . -162(5) ?
C14 C12 C15 H152 . . . . -48(6) ?
C14 C12 C15 H153 . . . . 82(6) ?
